data_7103883
loop_
_publ_author_name
'Burchell, Tara J.'
'Eisler, Dana J.'
'Jennings, Michael C.'
'Puddephatt, Richard J.'

_publ_section_title
;
 Ring-opening polymerization of gold macrocycles and self-assembly of a
 coordination polymer through hydrogen-bonding
;
_journal_coden_ASTM CHCOFS
_journal_issue 17
_journal_name_full
;
 Chemical Communications (Cambridge, United Kingdom)
;
_journal_page_first 2228
_journal_page_last 2229
_journal_paper_doi 10.1039/b306004g
_journal_year 2003
_chemical_formula_sum 'C101 H85 Au4 Cl3 F12 N8 O13 P4'
_chemical_formula_weight 2864.87
_space_group_IT_number 15
_symmetry_cell_setting monoclinic
_symmetry_space_group_name_Hall '-C 2yc'
_symmetry_space_group_name_H-M 'C 1 2/c 1'
_atom_sites_solution_hydrogens geom
_atom_sites_solution_primary direct
_atom_sites_solution_secondary difmap
_audit_creation_method SHELXL-97
_cell_angle_alpha 90.00
_cell_angle_beta 100.01(3)
_cell_angle_gamma 90.00
_cell_formula_units_Z 2
_cell_length_a 34.465(7)
_cell_length_b 21.644(4)
_cell_length_c 9.3190(19)
_cell_measurement_temperature 200(2)
_cell_volume 6846(2)
_computing_cell_refinement 'Nonius DENZO'
_computing_data_collection 'Nonius COLLECT'
_computing_data_reduction 'Nonius DENZO'
_computing_molecular_graphics 'Bruker SHELXTL'
_computing_publication_material 'Bruker SHELXTL'
_computing_structure_refinement 'SHELXL-97 (Sheldrick, 1997)'
_computing_structure_solution 'SHELXS-97 (Sheldrick, 1990)'
_diffrn_ambient_temperature 200(2)
_diffrn_measured_fraction_theta_full 0.997
_diffrn_measured_fraction_theta_max 0.997
_diffrn_measurement_device_type 'Nonius Kappa CCD'
_diffrn_measurement_method 'phi\omega scans'
_diffrn_radiation_monochromator graphite
_diffrn_radiation_source 'fine-focus sealed tube'
_diffrn_radiation_type MoK\a
_diffrn_radiation_wavelength 0.71073
_diffrn_reflns_av_R_equivalents 0.079
_diffrn_reflns_av_sigmaI/netI 0.0515
_diffrn_reflns_limit_h_max 43
_diffrn_reflns_limit_h_min -43
_diffrn_reflns_limit_k_max 27
_diffrn_reflns_limit_k_min -25
_diffrn_reflns_limit_l_max 11
_diffrn_reflns_limit_l_min -11
_diffrn_reflns_number 34521
_diffrn_reflns_theta_full 26.37
_diffrn_reflns_theta_max 26.37
_diffrn_reflns_theta_min 2.58
_exptl_absorpt_coefficient_mu 4.443
_exptl_absorpt_correction_T_max 0.6066
_exptl_absorpt_correction_T_min 0.4030
_exptl_absorpt_correction_type integration
_exptl_crystal_colour colourless
_exptl_crystal_density_diffrn 1.390
_exptl_crystal_density_method 'not measured'
_exptl_crystal_description block
_exptl_crystal_F_000 2772
_exptl_crystal_size_max 0.25
_exptl_crystal_size_mid 0.15
_exptl_crystal_size_min 0.13
_refine_diff_density_max 3.415
_refine_diff_density_min -1.439
_refine_diff_density_rms 0.204
_refine_ls_extinction_method none
_refine_ls_goodness_of_fit_ref 1.033
_refine_ls_hydrogen_treatment mixed
_refine_ls_matrix_type full
_refine_ls_number_parameters 318
_refine_ls_number_reflns 6994
_refine_ls_number_restraints 77
_refine_ls_restrained_S_all 1.033
_refine_ls_R_factor_all 0.1135
_refine_ls_R_factor_gt 0.0789
_refine_ls_shift/su_max 0.004
_refine_ls_shift/su_mean 0.000
_refine_ls_structure_factor_coef Fsqd
_refine_ls_weighting_details 'calc w==1/[\s^2^(Fo^2^)+(0.1245P)^2^+156.1644P] where P==(Fo^2^+2Fc^2^)/3'
_refine_ls_weighting_scheme calc
_refine_ls_wR_factor_gt 0.2334
_refine_ls_wR_factor_ref 0.2642
_reflns_number_gt 4423
_reflns_number_total 6994
_reflns_threshold_expression >2sigma(I)
_cod_data_source_file b306004g.txt
_cod_data_source_block 3b
_cod_depositor_comments
;
The following automatic conversions were performed:
'_symmetry_cell_setting' value 'Monoclinic' changed to 'monoclinic'
according to '/home/saulius/struct/CIF-dictionaries/cif_core.dic'
dictionary named 'cif_core.dic' version 2.4.1 from 2010-06-29.

Automatic conversion script
Id: cif_fix_enum 1527 2010-12-29 10:47:43Z saulius 
;
_cod_original_sg_symbol_H-M C2/c
_cod_database_code 7103883

loop_
_symmetry_equiv_pos_as_xyz
'x, y, z'
'-x, y, -z+1/2'
'x+1/2, y+1/2, z'
'-x+1/2, y+1/2, -z+1/2'
'-x, -y, -z'
'x, -y, z-1/2'
'-x+1/2, -y+1/2, -z'
'x+1/2, -y+1/2, z-1/2'

loop_
_atom_site_label
_atom_site_type_symbol
_atom_site_fract_x
_atom_site_fract_y
_atom_site_fract_z
_atom_site_U_iso_or_equiv
_atom_site_adp_type
_atom_site_occupancy
_atom_site_symmetry_multiplicity
_atom_site_calc_flag
_atom_site_refinement_flags
_atom_site_disorder_assembly
_atom_site_disorder_group
Au Au -0.160121(14) -0.25036(2) -0.10379(5) 0.0565(2) Uani 1 1 d . A .
N1 N -0.1203(3) -0.1828(5) -0.0091(10) 0.057(2) Uani 1 1 d . . .
C2 C -0.0954(4) -0.1538(6) -0.0765(14) 0.061(3) Uani 1 1 d . . .
H2A H -0.0937 -0.1657 -0.1734 0.073 Uiso 1 1 calc R . .
C3 C -0.0714(4) -0.1067(6) -0.0130(13) 0.061(3) Uani 1 1 d . . .
H3A H -0.0533 -0.0872 -0.0642 0.073 Uiso 1 1 calc R . .
C4 C -0.0744(3) -0.0886(6) 0.1271(13) 0.052(3) Uani 1 1 d . . .
C5 C -0.1008(4) -0.1204(7) 0.1992(14) 0.072(4) Uani 1 1 d . . .
H5A H -0.1026 -0.1104 0.2971 0.087 Uiso 1 1 calc R . .
C6 C -0.1238(4) -0.1655(7) 0.1286(17) 0.079(4) Uani 1 1 d . . .
H6A H -0.1427 -0.1855 0.1759 0.095 Uiso 1 1 calc R . .
C7 C -0.0512(3) -0.0361(5) 0.2128(12) 0.049(2) Uani 1 1 d . . .
O8 O -0.0498(3) -0.0328(4) 0.3437(9) 0.068(2) Uani 1 1 d . . .
N9 N -0.0346(3) 0.0045(4) 0.1332(10) 0.047(2) Uani 1 1 d . . .
H9A H -0.0351 -0.0033 0.0402 0.056 Uiso 1 1 calc R . .
C10 C -0.0164(3) 0.0591(5) 0.1930(12) 0.047(2) Uani 1 1 d . . .
C11 C -0.0316(3) 0.1156(6) 0.1373(12) 0.053(3) Uani 1 1 d . . .
H11A H -0.0535 0.1158 0.0597 0.064 Uiso 1 1 calc R . .
C12 C -0.0158(4) 0.1712(6) 0.1913(14) 0.063(3) Uani 1 1 d . . .
H12A H -0.0262 0.2091 0.1495 0.095 Uiso 1 1 calc R . .
P1 P -0.20716(10) -0.31968(15) -0.1796(4) 0.0590(8) Uani 1 1 d . . .
C1A C -0.2280(3) -0.3483(5) -0.0247(9) 0.064(3) Uani 1 1 d G A .
C1B C -0.2669(2) -0.3679(5) -0.0383(10) 0.086(5) Uani 1 1 d G . .
H1BA H -0.2837 -0.3663 -0.1305 0.103 Uiso 1 1 calc R A .
C1C C -0.2811(3) -0.3897(6) 0.0829(14) 0.110(6) Uani 1 1 d G A .
H1CA H -0.3077 -0.4031 0.0736 0.132 Uiso 1 1 calc R . .
C1D C -0.2565(4) -0.3920(5) 0.2177(11) 0.104(6) Uani 1 1 d G . .
H1DA H -0.2662 -0.4069 0.3005 0.124 Uiso 1 1 calc R A .
C1E C -0.2176(4) -0.3724(5) 0.2313(8) 0.101(5) Uani 1 1 d G A .
H1EA H -0.2007 -0.3740 0.3235 0.121 Uiso 1 1 calc R . .
C1F C -0.2033(2) -0.3506(5) 0.1101(10) 0.078(4) Uani 1 1 d G . .
H1FA H -0.1768 -0.3372 0.1195 0.093 Uiso 1 1 calc R A .
C1G1 C -0.1909(3) -0.3877(6) -0.2698(14) 0.064(3) Uani 0.65 1 d PD A 1
C1H1 C -0.1523(5) -0.3951(9) -0.284(2) 0.085(7) Uiso 0.65 1 d PD A 1
H1HA H -0.1328 -0.3668 -0.2391 0.102 Uiso 0.65 1 calc PR A 1
C1I1 C -0.1421(6) -0.4445(11) -0.364(3) 0.112(10) Uiso 0.65 1 d PD A 1
H1IA H -0.1153 -0.4512 -0.3707 0.135 Uiso 0.65 1 calc PR A 1
C1J1 C -0.1710(7) -0.4846(12) -0.434(3) 0.090(8) Uiso 0.65 1 d PD A 1
H1JA H -0.1644 -0.5163 -0.4962 0.108 Uiso 0.65 1 calc PR A 1
C1K1 C -0.2096(7) -0.4774(11) -0.413(3) 0.087(9) Uiso 0.65 1 d PD A 1
H1KA H -0.2292 -0.5063 -0.4543 0.104 Uiso 0.65 1 calc PR A 1
C1L1 C -0.2197(5) -0.4286(9) -0.331(3) 0.077(8) Uiso 0.65 1 d PD A 1
H1LA H -0.2462 -0.4232 -0.3178 0.092 Uiso 0.65 1 calc PR A 1
C1G2 C -0.1909(3) -0.3877(6) -0.2698(14) 0.064(3) Uani 0.35 1 d PD A 2
C1H2 C -0.1513(6) -0.4017(15) -0.223(4) 0.100(17) Uiso 0.35 1 d PD A 2
H1HB H -0.1355 -0.3753 -0.1557 0.120 Uiso 0.35 1 calc PR A 2
C1I2 C -0.1346(8) -0.4538(17) -0.274(5) 0.104(17) Uiso 0.35 1 d PD A 2
H1IB H -0.1076 -0.4628 -0.2411 0.125 Uiso 0.35 1 calc PR A 2
C1J2 C -0.1573(11) -0.4929(17) -0.375(5) 0.093(15) Uiso 0.35 1 d PD A 2
H1JB H -0.1458 -0.5282 -0.4113 0.111 Uiso 0.35 1 calc PR A 2
C1K2 C -0.1970(11) -0.4793(15) -0.420(4) 0.072(13) Uiso 0.35 1 d PD A 2
H1KB H -0.2129 -0.5057 -0.4880 0.087 Uiso 0.35 1 calc PR A 2
C1L2 C -0.2135(7) -0.4275(14) -0.368(4) 0.075(15) Uiso 0.35 1 d PD A 2
H1LB H -0.2407 -0.4190 -0.3988 0.090 Uiso 0.35 1 calc PR A 2
C21 C -0.2474(4) -0.2870(6) -0.3090(15) 0.065(3) Uani 1 1 d . A .
H21A H -0.2673 -0.3195 -0.3403 0.079 Uiso 1 1 calc R . .
H21B H -0.2602 -0.2539 -0.2609 0.079 Uiso 1 1 calc R . .
C22 C -0.2331(4) -0.2604(6) -0.4442(17) 0.065(3) Uani 1 1 d . . .
H22A H -0.2153 -0.2250 -0.4146 0.098 Uiso 1 1 calc R A .
H22B H -0.2179 -0.2923 -0.4869 0.098 Uiso 1 1 calc R . .
O31 O -0.1746(7) -0.1244(11) -0.606(3) 0.123(7) Uiso 0.60 1 d PD B 1
O32 O -0.1355(9) -0.1681(16) -0.412(3) 0.195(14) Uiso 0.60 1 d PD B 1
C33 C -0.1539(7) -0.1270(13) -0.487(3) 0.147(15) Uiso 0.60 1 d PD B 1
C34 C -0.1544(9) -0.0597(14) -0.446(4) 0.125(12) Uiso 0.60 1 d PD B 1
F35 F -0.1341(8) -0.0240(13) -0.519(3) 0.190(11) Uiso 0.60 1 d PD B 1
F36 F -0.1876(8) -0.0298(14) -0.452(3) 0.207(13) Uiso 0.60 1 d PD B 1
F37 F -0.1396(8) -0.0473(15) -0.309(3) 0.198(12) Uiso 0.60 1 d PD B 1
O41 O -0.1614(6) -0.2498(8) -0.428(2) 0.056(5) Uiso 0.40 1 d PD C 2
O42 O -0.0969(11) -0.262(2) -0.319(4) 0.18(2) Uiso 0.40 1 d PD C 2
C43 C -0.1259(8) -0.2568(13) -0.409(4) 0.18(3) Uiso 0.40 1 d PD C 2
C44 C -0.1142(11) -0.275(2) -0.555(4) 0.14(2) Uiso 0.40 1 d PD C 2
F45 F -0.1144(15) -0.3337(19) -0.580(6) 0.25(2) Uiso 0.40 1 d PD C 2
F46 F -0.0816(11) -0.2565(15) -0.588(5) 0.164(16) Uiso 0.40 1 d PD C 2
F47 F -0.1461(11) -0.2607(17) -0.651(5) 0.166(16) Uiso 0.40 1 d PD C 2
Cl65 Cl 0.0504(9) 0.3163(14) 0.107(3) 0.172(11) Uiso 0.25 1 d PD . .
C60 C 0.0375(10) 0.3644(18) -0.043(4) 0.13(3) Uiso 0.15 1 d PD D 1
H60A H 0.0113 0.3564 -0.1056 0.159 Uiso 0.15 1 calc PR D 1
Cl61 Cl 0.048(2) 0.4403(17) 0.008(6) 0.21(3) Uiso 0.15 1 d PD D 1
Cl62 Cl 0.0790(13) 0.349(3) -0.122(5) 0.18(2) Uiso 0.15 1 d PD D 1
C61 C 0.0375(10) 0.3644(18) -0.043(4) 0.13(3) Uiso 0.10 1 d PD D 2
H61A H 0.0168 0.3478 -0.1224 0.159 Uiso 0.10 1 calc PR D 2
Cl63 Cl 0.0807(16) 0.387(4) -0.097(8) 0.19(4) Uiso 0.10 1 d PD D 2
Cl64 Cl 0.024(2) 0.431(2) 0.045(7) 0.19(3) Uiso 0.10 1 d PD D 2
O71 O 0.0000 0.216(3) -0.2500 0.19(2) Uiso 0.50 2 d SP . .

loop_
_atom_site_aniso_label
_atom_site_aniso_U_11
_atom_site_aniso_U_22
_atom_site_aniso_U_33
_atom_site_aniso_U_23
_atom_site_aniso_U_13
_atom_site_aniso_U_12
Au 0.0643(3) 0.0461(3) 0.0563(3) -0.0020(2) 0.0031(2) -0.01339(19)
N1 0.060(6) 0.062(6) 0.043(5) -0.010(5) -0.002(4) -0.015(5)
C2 0.078(8) 0.058(7) 0.049(7) -0.005(6) 0.016(6) -0.016(6)
C3 0.074(8) 0.061(8) 0.048(7) -0.003(6) 0.013(6) -0.014(6)
C4 0.058(6) 0.054(7) 0.044(6) 0.002(5) 0.006(5) -0.005(5)
C5 0.086(9) 0.090(10) 0.044(7) -0.015(7) 0.018(6) -0.040(8)
C6 0.068(8) 0.098(11) 0.074(10) 0.011(8) 0.016(7) -0.031(8)
C7 0.051(6) 0.052(6) 0.042(6) 0.003(5) 0.006(5) -0.004(5)
O8 0.098(6) 0.068(6) 0.037(5) -0.004(4) 0.012(4) -0.029(5)
N9 0.058(5) 0.046(5) 0.035(5) 0.001(4) 0.006(4) -0.005(4)
C10 0.049(6) 0.053(6) 0.039(6) -0.005(5) 0.009(4) 0.000(5)
C11 0.058(6) 0.062(7) 0.038(6) 0.006(5) 0.002(5) 0.007(5)
C12 0.074(8) 0.051(7) 0.062(8) 0.005(6) 0.006(6) 0.008(6)
P1 0.0635(18) 0.0498(17) 0.061(2) 0.0027(15) 0.0027(15) -0.0113(14)
C1A 0.076(8) 0.051(7) 0.068(9) 0.000(6) 0.021(7) -0.012(6)
C1B 0.081(9) 0.104(13) 0.072(10) 0.027(9) 0.012(8) -0.007(9)
C1C 0.098(13) 0.113(15) 0.133(18) 0.015(13) 0.059(13) -0.007(11)
C1D 0.151(18) 0.082(12) 0.086(13) 0.026(10) 0.042(12) -0.003(11)
C1E 0.123(15) 0.092(13) 0.084(12) 0.009(10) 0.007(10) -0.017(11)
C1F 0.101(11) 0.081(10) 0.054(8) 0.009(7) 0.020(7) -0.021(8)
C1G1 0.072(8) 0.057(7) 0.064(8) 0.011(6) 0.010(6) -0.011(6)
C1G2 0.072(8) 0.057(7) 0.064(8) 0.011(6) 0.010(6) -0.011(6)
C21 0.062(7) 0.055(7) 0.076(9) 0.004(7) 0.002(6) -0.017(6)
C22 0.064(8) 0.060(8) 0.069(9) 0.000(6) 0.001(7) -0.012(6)

loop_
_atom_type_symbol
_atom_type_description
_atom_type_scat_dispersion_real
_atom_type_scat_dispersion_imag
_atom_type_scat_source
C C 0.0033 0.0016 'International Tables Vol C Tables 4.2.6.8 and 6.1.1.4'
H H 0.0000 0.0000 'International Tables Vol C Tables 4.2.6.8 and 6.1.1.4'
N N 0.0061 0.0033 'International Tables Vol C Tables 4.2.6.8 and 6.1.1.4'
O O 0.0106 0.0060 'International Tables Vol C Tables 4.2.6.8 and 6.1.1.4'
F F 0.0171 0.0103 'International Tables Vol C Tables 4.2.6.8 and 6.1.1.4'
P P 0.1023 0.0942 'International Tables Vol C Tables 4.2.6.8 and 6.1.1.4'
Au Au -2.0133 8.8022 'International Tables Vol C Tables 4.2.6.8 and 6.1.1.4'
Cl Cl 0.1484 0.1585 'International Tables Vol C Tables 4.2.6.8 and 6.1.1.4'

loop_
_geom_angle_atom_site_label_1
_geom_angle_atom_site_label_2
_geom_angle_atom_site_label_3
_geom_angle
_geom_angle_site_symmetry_1
_geom_angle_site_symmetry_3
_geom_angle_publ_flag
N1 Au P1 172.0(3) . . ?
C2 N1 C6 119.6(10) . . ?
C2 N1 Au 124.7(8) . . ?
C6 N1 Au 115.5(8) . . ?
N1 C2 C3 122.8(12) . . ?
C2 C3 C4 118.6(12) . . ?
C3 C4 C5 118.2(11) . . ?
C3 C4 C7 125.8(11) . . ?
C5 C4 C7 116.0(10) . . ?
C6 C5 C4 119.7(12) . . ?
C5 C6 N1 121.0(12) . . ?
O8 C7 N9 124.7(11) . . ?
O8 C7 C4 119.7(10) . . ?
N9 C7 C4 115.6(10) . . ?
C7 N9 C10 122.4(9) . . ?
C11 C10 N9 118.5(9) . . ?
C11 C10 C10 118.7(7) . 2 ?
N9 C10 C10 122.8(6) . 2 ?
C12 C11 C10 122.1(11) . . ?
C11 C12 C12 119.2(7) . 2 ?
C21 P1 C1A 107.2(6) . . ?
C21 P1 C1G1 105.6(6) . . ?
C1A P1 C1G1 106.5(5) . . ?
C21 P1 Au 112.2(4) . . ?
C1A P1 Au 109.9(3) . . ?
C1G1 P1 Au 114.9(4) . . ?
C1B C1A C1F 120.0 . . ?
C1B C1A P1 122.4(6) . . ?
C1F C1A P1 117.6(6) . . ?
C1C C1B C1A 120.0 . . ?
C1B C1C C1D 120.0 . . ?
C1E C1D C1C 120.0 . . ?
C1D C1E C1F 120.0 . . ?
C1E C1F C1A 120.0 . . ?
C1H1 C1G1 C1L1 121.9(17) . . ?
C1H1 C1G1 P1 121.3(11) . . ?
C1L1 C1G1 P1 116.7(12) . . ?
C1G1 C1H1 C1I1 118.9(12) . . ?
C1H1 C1I1 C1J1 120.5(14) . . ?
C1K1 C1J1 C1I1 119(2) . . ?
C1L1 C1K1 C1J1 120.2(13) . . ?
C1G1 C1L1 C1K1 119.2(12) . . ?
C1H2 C1I2 C1J2 120.4(16) . . ?
C1K2 C1J2 C1I2 119(3) . . ?
C1L2 C1K2 C1J2 120.3(15) . . ?
C22 C21 P1 111.8(9) . . ?
C22 C22 C21 111.0(15) 7_444 . ?
O31 C33 O32 136(3) . . ?
O31 C33 C34 99(2) . . ?
O32 C33 C34 125(3) . . ?
F36 C34 F35 103(3) . . ?
F36 C34 F37 98(3) . . ?
F35 C34 F37 103(3) . . ?
F36 C34 C33 121(3) . . ?
F35 C34 C33 114(2) . . ?
F37 C34 C33 115(3) . . ?
O42 C43 O41 144(3) . . ?
O42 C43 C44 107(2) . . ?
O41 C43 C44 108(3) . . ?
F46 C44 F45 104(3) . . ?
F46 C44 F47 116(4) . . ?
F45 C44 F47 97(3) . . ?
F46 C44 C43 121(3) . . ?
F45 C44 C43 114(3) . . ?
F47 C44 C43 103(3) . . ?
Cl61 C60 Cl65 110(2) . . ?
Cl61 C60 Cl62 99(2) . . ?
Cl65 C60 Cl62 96.5(19) . . ?

loop_
_geom_bond_atom_site_label_1
_geom_bond_atom_site_label_2
_geom_bond_distance
_geom_bond_site_symmetry_2
_geom_bond_publ_flag
Au N1 2.093(9) . ?
Au P1 2.232(3) . ?
N1 C2 1.309(15) . ?
N1 C6 1.362(18) . ?
C2 C3 1.379(16) . ?
C3 C4 1.384(17) . ?
C4 C5 1.403(16) . ?
C4 C7 1.530(15) . ?
C5 C6 1.353(18) . ?
C7 O8 1.215(13) . ?
C7 N9 1.342(13) . ?
N9 C10 1.406(13) . ?
C10 C11 1.394(15) . ?
C10 C10 1.41(2) 2 ?
C11 C12 1.381(17) . ?
C12 C12 1.40(2) 2 ?
P1 C21 1.816(13) . ?
P1 C1A 1.829(7) . ?
P1 C1G1 1.832(14) . ?
C1A C1B 1.3900 . ?
C1A C1F 1.3900 . ?
C1B C1C 1.3900 . ?
C1C C1D 1.3900 . ?
C1D C1E 1.3900 . ?
C1E C1F 1.3900 . ?
C1G1 C1H1 1.368(16) . ?
C1G1 C1L1 1.379(16) . ?
C1H1 C1I1 1.38(2) . ?
C1I1 C1J1 1.40(2) . ?
C1J1 C1K1 1.39(2) . ?
C1K1 C1L1 1.38(2) . ?
C1H2 C1I2 1.39(2) . ?
C1I2 C1J2 1.40(2) . ?
C1J2 C1K2 1.39(2) . ?
C1K2 C1L2 1.39(2) . ?
C21 C22 1.54(2) . ?
C22 C22 1.49(3) 7_444 ?
O31 C33 1.208(18) . ?
O32 C33 1.237(18) . ?
C33 C34 1.51(2) . ?
C34 F36 1.31(2) . ?
C34 F35 1.31(2) . ?
C34 F37 1.32(2) . ?
O41 C43 1.216(18) . ?
O42 C43 1.192(18) . ?
C43 C44 1.54(3) . ?
C44 F46 1.28(3) . ?
C44 F45 1.30(3) . ?
C44 F47 1.32(3) . ?
Cl65 C60 1.737(14) . ?
C60 Cl61 1.73(2) . ?
C60 Cl62 1.75(2) . ?

loop_
_geom_hbond_atom_site_label_D
_geom_hbond_atom_site_label_H
_geom_hbond_atom_site_label_A
_geom_hbond_distance_DH
_geom_hbond_distance_HA
_geom_hbond_distance_DA
_geom_hbond_angle_DHA
_geom_hbond_site_symmetry_A
N9 H9A O8 0.88 1.97 2.727(12) 142.7 6
